data_2211613
loop_
_publ_author_name
'Visser, Hendrik G.'

_publ_section_title
;
 Barium di-\m-hydroxo-bis[(nitrilotriacetato)chromium(III)] hexahydrate
;
_journal_coeditor_code SJ2140
_journal_issue 12
_journal_name_full 'Acta Crystallographica Section E'
_journal_page_first m3272
_journal_page_last m3274
_journal_paper_doi 10.1107/S1600536806044631
_journal_volume 62
_journal_year 2006
_chemical_formula_iupac 'Ba [Cr2 (C6 H6 N O6)2 (O H)2] , 3H2 O'
_chemical_formula_moiety 'C12 H20 Ba Cr2 N2 O17 , 3H2 O'
_chemical_formula_sum 'C12 H26 Ba Cr2 N2 O20'
_chemical_formula_weight 759.69
_chemical_name_systematic
;
Barium di-\m-hydroxo-bis[(nitrilotriacetato)chromium(III)] trihydrate
;
_space_group_IT_number 2
_symmetry_cell_setting triclinic
_symmetry_space_group_name_Hall '-P 1'
_symmetry_space_group_name_H-M 'P -1'
_audit_creation_method 'WinGX routine CIF_UPDATE'
_cell_angle_alpha 66.513(5)
_cell_angle_beta 65.039(6)
_cell_angle_gamma 75.568(6)
_cell_formula_units_Z 2
_cell_length_a 11.0363(13)
_cell_length_b 11.0609(14)
_cell_length_c 11.6223(14)
_cell_measurement_reflns_used 9163
_cell_measurement_temperature 100(2)
_cell_measurement_theta_max 28.18
_cell_measurement_theta_min 2.98
_cell_volume 1174.1(3)
_computing_cell_refinement 'SAINT-Plus (Bruker, 2004)'
_computing_data_collection 'APEX2 (Bruker, 2004)'
_computing_data_reduction 'SAINT-Plus and XPREP (Bruker, 2004)'
_computing_molecular_graphics 'DIAMOND (Brandenburg & Putz, 2005)'
_computing_publication_material 'WinGX (Farrugia, 1999)'
_computing_structure_refinement 'SHELXL97 (Sheldrick, 1997)'
_computing_structure_solution 'SIR97 (Altomare <i>et al.</i>,  1999)'
_diffrn_ambient_temperature 100(2)
_diffrn_detector_area_resol_mean 512
_diffrn_measured_fraction_theta_full 0.996
_diffrn_measured_fraction_theta_max 0.996
_diffrn_measurement_device_type 'Bruker X8 APEXII 4K KappaCCD area-detector'
_diffrn_measurement_method '\w and \f'
_diffrn_radiation_monochromator graphite
_diffrn_radiation_type MoK\a
_diffrn_radiation_wavelength 0.71073
_diffrn_reflns_av_R_equivalents 0.0384
_diffrn_reflns_limit_h_max 14
_diffrn_reflns_limit_h_min -14
_diffrn_reflns_limit_k_max 14
_diffrn_reflns_limit_k_min -14
_diffrn_reflns_limit_l_max 15
_diffrn_reflns_limit_l_min -15
_diffrn_reflns_number 22175
_diffrn_reflns_theta_full 28.28
_diffrn_reflns_theta_max 28.28
_diffrn_reflns_theta_min 2.31
_diffrn_standards_number 0
_exptl_absorpt_coefficient_mu 2.667
_exptl_absorpt_correction_T_max 0.8353
_exptl_absorpt_correction_T_min 0.4228
_exptl_absorpt_correction_type multi-scan
_exptl_absorpt_process_details '(SADABS; Bruker, 2004)'
_exptl_crystal_colour purple
_exptl_crystal_density_diffrn 2.149
_exptl_crystal_density_method 'not measured'
_exptl_crystal_description plate
_exptl_crystal_F_000 752
_exptl_crystal_size_max 0.39
_exptl_crystal_size_mid 0.14
_exptl_crystal_size_min 0.07
_refine_diff_density_max 0.573
_refine_diff_density_min -0.712
_refine_ls_extinction_method none
_refine_ls_goodness_of_fit_ref 1.021
_refine_ls_hydrogen_treatment mixed
_refine_ls_matrix_type full
_refine_ls_number_parameters 376
_refine_ls_number_reflns 5805
_refine_ls_number_restraints 0
_refine_ls_restrained_S_all 1.021
_refine_ls_R_factor_gt 0.0238
_refine_ls_shift/su_max 0.001
_refine_ls_shift/su_mean 0
_refine_ls_structure_factor_coef Fsqd
_refine_ls_weighting_details 'calc w = 1/[\s^2^(Fo^2^)+(0.0217P)^2^+1.0555P] where P=(Fo^2^+2Fc^2^)/3'
_refine_ls_weighting_scheme calc
_refine_ls_wR_factor_ref 0.0551
_reflns_number_gt 5427
_reflns_number_total 5805
_reflns_threshold_expression I>2\s(I)
_cod_data_source_file sj2140.cif
_cod_data_source_block I
_cod_database_code 2211613
_cod_database_fobs_code 2211613

loop_
_symmetry_equiv_pos_as_xyz
'x, y, z'
'-x, -y, -z'

loop_
_atom_site_type_symbol
_atom_site_label
_atom_site_fract_x
_atom_site_fract_y
_atom_site_fract_z
_atom_site_U_iso_or_equiv
_atom_site_adp_type
_atom_site_calc_flag
_atom_site_refinement_flags
_atom_site_occupancy
Cr Cr1 -0.39768(4) 0.41219(3) -0.06738(4) 0.00630(8) Uani d . 1
Cr Cr2 -0.43740(4) 0.11764(4) 0.46676(4) 0.00674(8) Uani d . 1
C C1 -0.3928(2) 0.1308(2) 0.0555(2) 0.0087(4) Uani d . 1
H H1A -0.413 0.1129 0.152 0.01 Uiso calc R 1
H H1B -0.357 0.0463 0.0371 0.01 Uiso calc R 1
C C2 -0.5214(2) 0.1852(2) 0.0248(2) 0.0088(4) Uani d . 1
C C3 -0.2057(2) 0.2099(2) -0.1631(2) 0.0089(4) Uani d . 1
H H3A -0.2395 0.1394 -0.1705 0.011 Uiso calc R 1
H H3B -0.1119 0.1806 -0.1678 0.011 Uiso calc R 1
C C4 -0.2079(2) 0.3354(2) -0.2804(2) 0.0089(4) Uani d . 1
C C5 -0.2041(2) 0.2296(2) 0.0411(2) 0.0084(4) Uani d . 1
H H5A -0.1165 0.1783 0.0104 0.01 Uiso calc R 1
H H5B -0.248 0.186 0.1393 0.01 Uiso calc R 1
C C6 -0.1806(2) 0.3689(2) 0.0144(2) 0.0083(4) Uani d . 1
C C7 -0.2152(2) 0.1084(2) 0.5371(2) 0.0101(5) Uani d . 1
H H7A -0.2282 0.0264 0.6165 0.012 Uiso calc R 1
H H7B -0.151 0.1579 0.5359 0.012 Uiso calc R 1
C C8 -0.1595(2) 0.0734(2) 0.4086(2) 0.0094(5) Uani d . 1
C C9 -0.4433(2) 0.1786(2) 0.6849(2) 0.0082(4) Uani d . 1
H H9A -0.4323 0.247 0.7136 0.01 Uiso calc R 1
H H9B -0.4258 0.0905 0.7479 0.01 Uiso calc R 1
C C10 -0.5867(2) 0.1955(2) 0.6886(2) 0.0085(4) Uani d . 1
C C11 -0.3269(3) 0.3335(2) 0.4619(2) 0.0114(5) Uani d . 1
H H11A -0.2304 0.3458 0.4264 0.014 Uiso calc R 1
H H11B -0.3764 0.3891 0.5197 0.014 Uiso calc R 1
C C12 -0.3747(2) 0.3807(2) 0.3447(2) 0.0093(5) Uani d . 1
N N1 -0.28964(19) 0.22781(18) -0.02894(19) 0.0067(4) Uani d . 1
N N2 -0.34616(19) 0.19114(18) 0.54619(18) 0.0071(4) Uani d . 1
O O1 -0.61470(17) 0.11670(17) 0.07673(18) 0.0137(4) Uani d . 1
O O2 -0.52607(16) 0.30753(15) -0.05513(16) 0.0086(3) Uani d . 1
O O3 -0.12844(17) 0.33885(17) -0.39557(16) 0.0125(4) Uani d . 1
O O4 -0.29306(16) 0.43220(16) -0.25546(16) 0.0094(3) Uani d . 1
O O5 -0.10158(16) 0.38685(16) 0.05482(17) 0.0099(3) Uani d . 1
O O6 -0.25133(16) 0.46532(15) -0.04604(16) 0.0079(3) Uani d . 1
O O7 -0.03701(17) 0.05735(17) 0.34889(17) 0.0136(4) Uani d . 1
O O8 -0.24830(16) 0.05872(16) 0.37085(16) 0.0095(3) Uani d . 1
O O9 -0.68161(17) 0.20985(16) 0.78951(17) 0.0115(3) Uani d . 1
O O10 -0.59987(16) 0.18816(16) 0.58705(16) 0.0093(3) Uani d . 1
O O11 -0.36934(18) 0.49713(16) 0.27247(17) 0.0145(4) Uani d . 1
O O12 -0.41670(17) 0.29344(16) 0.32616(16) 0.0093(3) Uani d . 1
O O13 -0.48687(17) 0.59203(16) -0.11739(16) 0.0076(3) Uani d . 1
O O14 -0.46761(17) -0.05648(16) 0.60629(16) 0.0081(3) Uani d . 1
Ba Ba -0.196707(13) 0.656708(12) 0.036813(13) 0.00595(4) Uani d . 1
O O15 -0.0751(2) 0.5625(2) 0.2259(2) 0.0202(4) Uani d . 1
O O16 -0.10151(19) 0.89887(18) -0.0711(2) 0.0138(4) Uani d . 1
O O17 -0.07781(19) 0.70074(18) -0.24391(18) 0.0133(4) Uani d . 1
O O18 -0.10769(19) 0.91428(19) 0.17540(19) 0.0145(4) Uani d . 1
O O19 -0.27699(19) 0.74168(18) -0.34360(19) 0.0126(4) Uani d . 1
O O20 -0.1373(2) 0.62050(19) -0.53863(19) 0.0161(4) Uani d . 1
H H15A -0.029(3) 0.494(3) 0.241(3) 0.024 Uiso d . 1
H H15B -0.102(3) 0.579(3) 0.290(3) 0.024 Uiso d . 1
H H16A -0.051(3) 0.922(3) -0.143(3) 0.024 Uiso d . 1
H H16B -0.081(3) 0.933(3) -0.035(3) 0.024 Uiso d . 1
H H17A -0.041(3) 0.766(3) -0.280(3) 0.024 Uiso d . 1
H H17B -0.135(3) 0.708(3) -0.272(3) 0.024 Uiso d . 1
H H18A -0.160(3) 0.866(3) 0.198(3) 0.024 Uiso d . 1
H H18B -0.145(3) 0.948(3) 0.233(3) 0.024 Uiso d . 1
H H19A -0.246(3) 0.713(3) -0.404(3) 0.024 Uiso d . 1
H H19B -0.327(3) 0.690(3) -0.278(3) 0.024 Uiso d . 1
H H20A -0.064(3) 0.640(3) -0.555(3) 0.024 Uiso d . 1
H H20B -0.143(3) 0.547(3) -0.495(3) 0.024 Uiso d . 1
H H13 -0.518(3) 0.609(3) -0.164(3) 0.019 Uiso d . 1
H H14 -0.412(3) -0.105(3) 0.613(3) 0.019 Uiso d . 1

loop_
_atom_site_aniso_label
_atom_site_aniso_U_11
_atom_site_aniso_U_22
_atom_site_aniso_U_33
_atom_site_aniso_U_12
_atom_site_aniso_U_13
_atom_site_aniso_U_23
Cr1 0.00645(18) 0.00598(17) 0.00673(17) 0.00014(14) -0.00322(14) -0.00195(14)
Cr2 0.00705(18) 0.00735(17) 0.00653(17) -0.00109(14) -0.00310(14) -0.00211(14)
C1 0.0085(11) 0.0071(10) 0.0087(11) -0.0003(9) -0.0034(9) -0.0010(9)
C2 0.0105(11) 0.0090(11) 0.0077(11) 0.0019(9) -0.0041(9) -0.0044(9)
C3 0.0101(11) 0.0074(10) 0.0087(11) 0.0013(9) -0.0028(9) -0.0043(9)
C4 0.0084(11) 0.0103(11) 0.0115(11) -0.0027(9) -0.0051(9) -0.0044(9)
C5 0.0111(11) 0.0077(10) 0.0105(11) 0.0009(9) -0.0088(9) -0.0029(9)
C6 0.0066(11) 0.0103(11) 0.0065(10) 0.0008(9) 0.0000(9) -0.0048(9)
C7 0.0082(11) 0.0132(11) 0.0107(11) 0.0005(9) -0.0049(9) -0.0052(9)
C8 0.0103(12) 0.0069(10) 0.0085(11) -0.0018(9) -0.0027(9) -0.0005(9)
C9 0.0078(11) 0.0119(11) 0.0059(10) -0.0037(9) -0.0017(9) -0.0032(9)
C10 0.0108(12) 0.0033(10) 0.0100(11) -0.0009(8) -0.0035(9) -0.0012(8)
C11 0.0174(13) 0.0066(10) 0.0114(11) -0.0045(9) -0.0087(10) 0.0013(9)
C12 0.0075(11) 0.0126(11) 0.0066(10) -0.0014(9) -0.0013(9) -0.0028(9)
N1 0.0070(9) 0.0069(9) 0.0067(9) 0.0000(7) -0.0032(7) -0.0024(7)
N2 0.0073(9) 0.0074(9) 0.0055(9) -0.0010(7) -0.0024(7) -0.0008(7)
O1 0.0113(9) 0.0127(8) 0.0175(9) -0.0041(7) -0.0070(7) -0.0017(7)
O2 0.0104(8) 0.0083(8) 0.0090(8) 0.0000(6) -0.0058(7) -0.0026(6)
O3 0.0121(9) 0.0158(9) 0.0079(8) -0.0013(7) -0.0011(7) -0.0049(7)
O4 0.0104(8) 0.0076(8) 0.0085(8) 0.0014(6) -0.0036(7) -0.0022(6)
O5 0.0088(8) 0.0109(8) 0.0135(8) -0.0006(6) -0.0060(7) -0.0058(7)
O6 0.0070(8) 0.0066(7) 0.0108(8) -0.0005(6) -0.0046(6) -0.0023(6)
O7 0.0084(9) 0.0157(9) 0.0146(9) -0.0019(7) -0.0017(7) -0.0054(7)
O8 0.0080(8) 0.0116(8) 0.0098(8) -0.0013(6) -0.0025(7) -0.0052(7)
O9 0.0102(8) 0.0129(8) 0.0113(8) -0.0018(7) -0.0007(7) -0.0071(7)
O10 0.0083(8) 0.0111(8) 0.0097(8) -0.0009(6) -0.0033(7) -0.0049(6)
O11 0.0182(9) 0.0090(8) 0.0130(9) -0.0040(7) -0.0076(7) 0.0033(7)
O12 0.0111(8) 0.0093(8) 0.0085(8) -0.0012(6) -0.0055(7) -0.0019(6)
O13 0.0076(8) 0.0093(8) 0.0064(8) 0.0006(6) -0.0043(6) -0.0021(6)
O14 0.0077(8) 0.0081(8) 0.0094(8) 0.0001(6) -0.0046(7) -0.0027(6)
Ba 0.00643(7) 0.00564(7) 0.00633(7) -0.00056(5) -0.00270(5) -0.00216(5)
O15 0.0202(11) 0.0275(11) 0.0156(10) 0.0101(9) -0.0105(8) -0.0128(9)
O16 0.0148(10) 0.0119(9) 0.0149(9) -0.0052(7) -0.0050(8) -0.0028(7)
O17 0.0124(9) 0.0164(9) 0.0126(9) -0.0051(7) -0.0062(7) -0.0024(7)
O18 0.0120(9) 0.0172(9) 0.0163(9) -0.0046(7) -0.0021(8) -0.0091(8)
O19 0.0130(9) 0.0118(9) 0.0116(9) -0.0021(7) -0.0040(7) -0.0027(7)
O20 0.0160(10) 0.0150(9) 0.0141(9) -0.0047(8) -0.0055(8) 0.0001(7)

loop_
_atom_type_symbol
_atom_type_description
_atom_type_scat_dispersion_real
_atom_type_scat_dispersion_imag
_atom_type_scat_source
H H 0 0 'International Tables Vol C Tables 4.2.6.8 and 6.1.1.4'
N N 0.0061 0.0033 'International Tables Vol C Tables 4.2.6.8 and 6.1.1.4'
O O 0.0106 0.006 'International Tables Vol C Tables 4.2.6.8 and 6.1.1.4'
Cr Cr 0.3209 0.6236 'International Tables Vol C Tables 4.2.6.8 and 6.1.1.4'
Ba Ba -0.3244 2.2819 'International Tables Vol C Tables 4.2.6.8 and 6.1.1.4'
C C 0.0033 0.0016 'International Tables Vol C Tables 4.2.6.8 and 6.1.1.4'

loop_
_geom_angle_atom_site_label_1
_geom_angle_atom_site_label_2
_geom_angle_atom_site_label_3
_geom_angle_site_symmetry_1
_geom_angle_site_symmetry_3
_geom_angle
_geom_angle_publ_flag
O4 Cr1 O13 . . 91.01(7) y
O4 Cr1 O13 . 2_465 174.62(7) y
O13 Cr1 O13 . 2_465 83.66(7) y
O4 Cr1 O2 . . 93.26(7) y
O13 Cr1 O2 . . 101.03(7) y
O13 Cr1 O2 2_465 . 87.12(7) y
O4 Cr1 O6 . . 92.20(7) y
O13 Cr1 O6 . . 95.11(7) y
O13 Cr1 O6 2_465 . 88.97(7) ?
O2 Cr1 O6 . . 162.85(7) y
O4 Cr1 N1 . . 84.85(7) y
O13 Cr1 N1 . . 175.21(8) y
O13 Cr1 N1 2_465 . 100.51(7) y
O2 Cr1 N1 . . 81.64(7) y
O6 Cr1 N1 . . 82.68(7) y
O4 Cr1 Cr1 . 2_465 132.93(5) ?
O13 Cr1 Cr1 . 2_465 41.92(5) ?
O13 Cr1 Cr1 2_465 2_465 41.73(5) ?
O2 Cr1 Cr1 . 2_465 95.41(5) ?
O6 Cr1 Cr1 . 2_465 92.73(5) ?
N1 Cr1 Cr1 . 2_465 142.19(6) ?
O14 Cr2 O10 . . 87.52(7) y
O14 Cr2 O14 . 2_456 83.23(7) y
O10 Cr2 O14 . 2_456 95.28(7) y
O14 Cr2 O12 . . 176.90(7) y
O10 Cr2 O12 . . 90.82(7) y
O14 Cr2 O12 2_456 . 94.32(7) y
O14 Cr2 O8 . . 92.60(7) y
O10 Cr2 O8 . . 164.05(7) y
O14 Cr2 O8 2_456 . 100.57(7) y
O12 Cr2 O8 . . 89.72(7) ?
O14 Cr2 N2 . . 98.19(7) ?
O10 Cr2 N2 . . 81.71(7) ?
O14 Cr2 N2 2_456 . 176.58(7) ?
O12 Cr2 N2 . . 84.15(7) ?
O8 Cr2 N2 . . 82.49(7) ?
O14 Cr2 Cr2 . 2_456 41.67(5) ?
O10 Cr2 Cr2 . 2_456 91.87(5) ?
O14 Cr2 Cr2 2_456 2_456 41.56(5) ?
O12 Cr2 Cr2 . 2_456 135.85(5) ?
O8 Cr2 Cr2 . 2_456 98.81(5) ?
N2 Cr2 Cr2 . 2_456 139.78(5) ?
N1 C1 C2 . . 110.52(17) ?
N1 C1 H1A . . 109.5 ?
C2 C1 H1A . . 109.5 ?
N1 C1 H1B . . 109.5 ?
C2 C1 H1B . . 109.5 ?
H1A C1 H1B . . 108.1 ?
O1 C2 O2 . . 123.2(2) ?
O1 C2 C1 . . 120.5(2) ?
O2 C2 C1 . . 116.2(2) ?
O1 C2 Ba . 2_465 65.12(12) ?
O2 C2 Ba . 2_465 58.21(11) ?
C1 C2 Ba . 2_465 172.15(16) ?
N1 C3 C4 . . 112.69(18) ?
N1 C3 H3A . . 109.1 ?
C4 C3 H3A . . 109.1 ?
N1 C3 H3B . . 109.1 ?
C4 C3 H3B . . 109.1 ?
H3A C3 H3B . . 107.8 ?
O3 C4 O4 . . 123.5(2) ?
O3 C4 C3 . . 118.8(2) ?
O4 C4 C3 . . 117.7(2) ?
N1 C5 C6 . . 112.08(17) ?
N1 C5 H5A . . 109.2 ?
C6 C5 H5A . . 109.2 ?
N1 C5 H5B . . 109.2 ?
C6 C5 H5B . . 109.2 ?
H5A C5 H5B . . 107.9 ?
O5 C6 O6 . . 123.0(2) ?
O5 C6 C5 . . 120.0(2) ?
O6 C6 C5 . . 117.0(2) ?
O5 C6 Ba . . 60.80(12) ?
O6 C6 Ba . . 63.73(12) ?
C5 C6 Ba . . 164.26(16) ?
N2 C7 C8 . . 109.03(18) ?
N2 C7 H7A . . 109.9 ?
C8 C7 H7A . . 109.9 ?
N2 C7 H7B . . 109.9 ?
C8 C7 H7B . . 109.9 ?
H7A C7 H7B . . 108.3 ?
O7 C8 O8 . . 123.8(2) ?
O7 C8 C7 . . 120.5(2) ?
O8 C8 C7 . . 115.6(2) ?
N2 C9 C10 . . 109.74(18) ?
N2 C9 H9A . . 109.7 ?
C10 C9 H9A . . 109.7 ?
N2 C9 H9B . . 109.7 ?
C10 C9 H9B . . 109.7 ?
H9A C9 H9B . . 108.2 ?
O9 C10 O10 . . 124.2(2) ?
O9 C10 C9 . . 118.9(2) ?
O10 C10 C9 . . 116.8(2) ?
N2 C11 C12 . . 113.35(19) ?
N2 C11 H11A . . 108.9 ?
C12 C11 H11A . . 108.9 ?
N2 C11 H11B . . 108.9 ?
C12 C11 H11B . . 108.9 ?
H11A C11 H11B . . 107.7 ?
O11 C12 O12 . . 123.9(2) ?
O11 C12 C11 . . 119.0(2) ?
O12 C12 C11 . . 117.13(19) ?
C5 N1 C1 . . 113.66(17) ?
C5 N1 C3 . . 111.45(18) ?
C1 N1 C3 . . 111.95(18) ?
C5 N1 Cr1 . . 107.03(13) ?
C1 N1 Cr1 . . 105.34(13) ?
C3 N1 Cr1 . . 106.86(13) ?
C9 N2 C7 . . 115.37(17) ?
C9 N2 C11 . . 111.07(18) ?
C7 N2 C11 . . 111.74(18) ?
C9 N2 Cr2 . . 104.68(14) ?
C7 N2 Cr2 . . 105.42(14) ?
C11 N2 Cr2 . . 107.88(13) ?
C2 O1 Ba . 2_465 93.69(13) ?
C2 O2 Cr1 . . 113.66(14) ?
C2 O2 Ba . 2_465 99.41(13) ?
Cr1 O2 Ba . 2_465 138.00(7) ?
C4 O4 Cr1 . . 116.98(14) ?
C6 O5 Ba . . 97.03(13) ?
C6 O5 Ba . 2_565 131.13(15) ?
Ba O5 Ba . 2_565 111.65(5) ?
C6 O6 Cr1 . . 115.51(14) ?
C6 O6 Ba . . 92.73(13) ?
Cr1 O6 Ba . . 141.73(7) ?
C8 O8 Cr2 . . 115.62(15) ?
C10 O9 Ba . 2_466 148.92(15) ?
C10 O10 Cr2 . . 114.68(15) ?
C12 O11 Ba . . 139.58(16) ?
C12 O12 Cr2 . . 116.91(14) ?
Cr1 O13 Cr1 . 2_465 96.34(7) ?
Cr1 O13 H13 . . 118(3) ?
Cr1 O13 H13 2_465 . 118(3) ?
Cr2 O14 Cr2 . 2_456 96.77(7) ?
Cr2 O14 H14 . . 120(3) ?
Cr2 O14 H14 2_456 . 107(3) ?
O9 Ba O16 2_466 . 69.80(6) ?
O9 Ba O11 2_466 . 71.19(5) ?
O16 Ba O11 . . 140.90(6) ?
O9 Ba O15 2_466 . 72.00(6) ?
O16 Ba O15 . . 92.89(6) ?
O11 Ba O15 . . 72.52(6) ?
O9 Ba O17 2_466 . 140.70(5) ?
O16 Ba O17 . . 75.71(6) ?
O11 Ba O17 . . 141.41(6) ?
O15 Ba O17 . . 128.97(6) ?
O9 Ba O5 2_466 . 136.07(5) ?
O16 Ba O5 . . 139.96(5) ?
O11 Ba O5 . . 72.08(5) ?
O15 Ba O5 . . 74.66(6) ?
O17 Ba O5 . . 83.03(5) ?
O9 Ba O2 2_466 2_465 78.29(5) ?
O16 Ba O2 . 2_465 109.21(5) ?
O11 Ba O2 . 2_465 64.69(5) ?
O15 Ba O2 . 2_465 133.77(5) ?
O17 Ba O2 . 2_465 96.27(5) ?
O5 Ba O2 . 2_465 106.50(5) ?
O9 Ba O6 2_466 . 140.31(5) ?
O16 Ba O6 . . 140.22(5) ?
O11 Ba O6 . . 75.95(5) ?
O15 Ba O6 . . 118.26(5) ?
O17 Ba O6 . . 65.62(5) ?
O5 Ba O6 . . 45.35(4) ?
O2 Ba O6 2_465 . 67.78(4) ?
O9 Ba O5 2_466 2_565 116.20(5) ?
O16 Ba O5 . 2_565 72.36(5) ?
O11 Ba O5 . 2_565 124.54(5) ?
O15 Ba O5 . 2_565 60.74(5) ?
O17 Ba O5 . 2_565 68.46(5) ?
O5 Ba O5 . 2_565 68.35(5) ?
O2 Ba O5 2_465 2_565 164.08(5) ?
O6 Ba O5 . 2_565 100.52(4) ?
O9 Ba O1 2_466 2_465 72.72(5) ?
O16 Ba O1 . 2_465 66.82(5) ?
O11 Ba O1 . 2_465 103.79(5) ?
O15 Ba O1 . 2_465 143.67(6) ?
O17 Ba O1 . 2_465 76.85(5) ?
O5 Ba O1 . 2_465 139.97(5) ?
O2 Ba O1 2_465 2_465 43.54(4) ?
O6 Ba O1 . 2_465 94.64(5) ?
O5 Ba O1 2_565 2_465 131.47(5) ?
O9 Ba C6 2_466 . 140.87(5) ?
O16 Ba C6 . . 149.12(6) ?
O11 Ba C6 . . 69.70(6) ?
O15 Ba C6 . . 95.05(6) ?
O17 Ba C6 . . 76.12(6) ?
O5 Ba C6 . . 22.17(5) ?
O2 Ba C6 2_465 . 86.19(5) ?
O6 Ba C6 . . 23.54(5) ?
O5 Ba C6 2_565 . 85.73(5) ?
O1 Ba C6 2_465 . 118.05(5) ?
O9 Ba C2 2_466 2_465 75.09(5) ?
O16 Ba C2 . 2_465 87.60(6) ?
O11 Ba C2 . 2_465 85.03(5) ?
O15 Ba C2 . 2_465 144.64(6) ?
O17 Ba C2 . 2_465 85.37(5) ?
O5 Ba C2 . 2_465 124.38(5) ?
O2 Ba C2 2_465 2_465 22.38(5) ?
O6 Ba C2 . 2_465 80.55(5) ?
O5 Ba C2 2_565 2_465 150.02(5) ?
O1 Ba C2 2_465 2_465 21.19(5) ?
C6 Ba C2 . 2_465 102.46(6) ?
Ba O15 H15A . . 126(2) ?
Ba O15 H15B . . 125(3) ?
H15A O15 H15B . . 104(3) ?
Ba O16 H16A . . 122(3) ?
Ba O16 H16B . . 127(2) ?
H16A O16 H16B . . 101(3) ?
Ba O17 H17A . . 109(2) ?
Ba O17 H17B . . 109(2) ?
H17A O17 H17B . . 110(3) ?
H18A O18 H18B . . 99(3) ?
H19A O19 H19B . . 109(3) ?
H20A O20 H20B . . 109(3) ?

loop_
_geom_bond_atom_site_label_1
_geom_bond_atom_site_label_2
_geom_bond_site_symmetry_2
_geom_bond_distance
_geom_bond_publ_flag
Cr1 O4 . 1.9421(17) y
Cr1 O13 . 1.9619(16) y
Cr1 O13 2_465 1.9692(17) y
Cr1 O2 . 1.9708(17) y
Cr1 O6 . 1.9857(16) y
Cr1 N1 . 2.0716(19) y
Cr1 Cr1 2_465 2.9292(8) y
Cr2 O14 . 1.9557(17) y
Cr2 O10 . 1.9581(17) y
Cr2 O14 2_456 1.9597(17) y
Cr2 O12 . 1.9690(16) y
Cr2 O8 . 1.9900(17) y
Cr2 N2 . 2.0779(19) y
Cr2 Cr2 2_456 2.9271(8) ?
C1 N1 . 1.495(3) ?
C1 C2 . 1.528(3) ?
C1 H1A . 0.9900 ?
C1 H1B . 0.9900 ?
C2 O1 . 1.224(3) ?
C2 O2 . 1.304(3) ?
C2 Ba 2_465 3.379(2) ?
C3 N1 . 1.504(3) ?
C3 C4 . 1.513(3) ?
C3 H3A . 0.9900 ?
C3 H3B . 0.9900 ?
C4 O3 . 1.244(3) ?
C4 O4 . 1.276(3) ?
C5 N1 . 1.492(3) ?
C5 C6 . 1.512(3) ?
C5 H5A . 0.9900 ?
C5 H5B . 0.9900 ?
C6 O5 . 1.236(3) ?
C6 O6 . 1.300(3) ?
C6 Ba . 3.252(2) ?
C7 N2 . 1.492(3) ?
C7 C8 . 1.525(3) ?
C7 H7A . 0.9900 ?
C7 H7B . 0.9900 ?
C8 O7 . 1.236(3) ?
C8 O8 . 1.295(3) ?
C9 N2 . 1.484(3) ?
C9 C10 . 1.530(3) ?
C9 H9A . 0.9900 ?
C9 H9B . 0.9900 ?
C10 O9 . 1.236(3) ?
C10 O10 . 1.284(3) ?
C11 N2 . 1.499(3) ?
C11 C12 . 1.520(3) ?
C11 H11A . 0.9900 ?
C11 H11B . 0.9900 ?
C12 O11 . 1.225(3) ?
C12 O12 . 1.290(3) ?
O1 Ba 2_465 3.0719(17) ?
O2 Ba 2_465 2.9114(16) ?
O5 Ba . 2.8603(17) ?
O5 Ba 2_565 2.9770(17) ?
O6 Ba . 2.9195(16) ?
O9 Ba 2_466 2.6750(17) ?
O11 Ba . 2.7686(17) ?
O13 Cr1 2_465 1.9692(17) ?
O13 H13 . 0.71(3) ?
O14 Cr2 2_456 1.9597(17) ?
O14 H14 . 0.72(3) ?
Ba O9 2_466 2.6750(17) ?
Ba O16 . 2.7321(18) ?
Ba O15 . 2.7728(19) ?
Ba O17 . 2.8360(19) ?
Ba O2 2_465 2.9114(16) ?
Ba O5 2_565 2.9770(17) ?
Ba O1 2_465 3.0719(17) ?
Ba C2 2_465 3.379(2) ?
O15 H15A . 0.80(3) ?
O15 H15B . 0.76(3) ?
O16 H16A . 0.76(3) ?
O16 H16B . 0.79(3) ?
O17 H17A . 0.79(3) ?
O17 H17B . 0.80(3) ?
O18 H18A . 0.78(3) ?
O18 H18B . 0.81(3) ?
O19 H19A . 0.79(3) ?
O19 H19B . 0.82(3) ?
O20 H20A . 0.81(3) ?
O20 H20B . 0.77(3) ?

loop_
_geom_hbond_atom_site_label_D
_geom_hbond_atom_site_label_H
_geom_hbond_atom_site_label_A
_geom_hbond_site_symmetry_A
_geom_hbond_distance_DH
_geom_hbond_distance_HA
_geom_hbond_distance_DA
_geom_hbond_angle_DHA
O15 H15A O17 2_565 0.80(3) 2.18(3) 2.955(3) 164(3)
O15 H15B O20 1_556 0.76(3) 2.08(4) 2.822(3) 169(3)
O16 H16A O7 2_565 0.76(3) 2.11(3) 2.820(3) 155(3)
O16 H16B O18 2_575 0.79(3) 2.56(3) 3.015(3) 119(3)
O16 H16B O18 . 0.79(3) 2.26(3) 2.909(3) 140(3)
O16 H16B O18 2_575 0.79(3) 2.56(3) 3.015(3) 119(3)
O17 H17A O7 2_565 0.79(3) 2.05(3) 2.835(3) 172(3)
O17 H17B O19 . 0.80(3) 1.96(3) 2.759(3) 175(3)
O18 H18A O9 2_466 0.78(3) 2.05(4) 2.793(3) 161(3)
O18 H18B O8 1_565 0.81(3) 2.16(4) 2.967(3) 174(3)
O19 H19A O20 . 0.79(3) 2.00(4) 2.784(3) 168(3)
O19 H19B O13 . 0.82(3) 2.08(4) 2.884(3) 168(3)
O20 H20A O3 2_564 0.81(3) 2.00(3) 2.807(3) 171(3)
O20 H20B O3 . 0.77(3) 2.12(3) 2.887(3) 172(3)
O20 H20B O4 . 0.77(3) 2.54(3) 3.110(3) 132(3)
O13 H13 O12 2_465 0.71(3) 2.09(3) 2.772(2) 163(3)
O14 H14 O19 1_546 0.72(3) 2.01(3) 2.721(2) 171(4)

loop_
_geom_torsion_atom_site_label_1
_geom_torsion_atom_site_label_2
_geom_torsion_atom_site_label_3
_geom_torsion_atom_site_label_4
_geom_torsion_site_symmetry_1
_geom_torsion_site_symmetry_4
_geom_torsion
N1 C1 C2 O1 . . 174.9(2)
N1 C1 C2 O2 . . -7.1(3)
N1 C3 C4 O3 . . 170.2(2)
N1 C3 C4 O4 . . -10.6(3)
N1 C5 C6 O5 . . -173.2(2)
N1 C5 C6 O6 . . 9.9(3)
N1 C5 C6 Ba . . 98.4(5)
N2 C7 C8 O7 . . 149.1(2)
N2 C7 C8 O8 . . -32.7(3)
N2 C9 C10 O9 . . -168.27(19)
N2 C9 C10 O10 . . 14.6(3)
N2 C11 C12 O11 . . 176.8(2)
N2 C11 C12 O12 . . -4.4(3)
C6 C5 N1 C1 . . -138.0(2)
C6 C5 N1 C3 . . 94.4(2)
C6 C5 N1 Cr1 . . -22.1(2)
C2 C1 N1 C5 . . 144.98(19)
C2 C1 N1 C3 . . -87.7(2)
C2 C1 N1 Cr1 . . 28.1(2)
C4 C3 N1 C5 . . -107.2(2)
C4 C3 N1 C1 . . 124.3(2)
C4 C3 N1 Cr1 . . 9.4(2)
O4 Cr1 N1 C5 . . 114.03(15)
O13 Cr1 N1 C5 2_465 . -66.44(15)
O2 Cr1 N1 C5 . . -151.91(15)
O6 Cr1 N1 C5 . . 21.13(14)
Cr1 Cr1 N1 C5 2_465 . -63.85(17)
O4 Cr1 N1 C1 . . -124.70(14)
O13 Cr1 N1 C1 2_465 . 54.84(14)
O2 Cr1 N1 C1 . . -30.63(13)
O6 Cr1 N1 C1 . . 142.41(14)
Cr1 Cr1 N1 C1 2_465 . 57.42(17)
O4 Cr1 N1 C3 . . -5.48(14)
O13 Cr1 N1 C3 2_465 . 174.06(14)
O2 Cr1 N1 C3 . . 88.59(14)
O6 Cr1 N1 C3 . . -98.37(14)
Cr1 Cr1 N1 C3 2_465 . 176.64(10)
C10 C9 N2 C7 . . -147.12(19)
C10 C9 N2 C11 . . 84.4(2)
C10 C9 N2 Cr2 . . -31.7(2)
C8 C7 N2 C9 . . 150.67(19)
C8 C7 N2 C11 . . -81.2(2)
C8 C7 N2 Cr2 . . 35.7(2)
C12 C11 N2 C9 . . -115.6(2)
C12 C11 N2 C7 . . 114.0(2)
C12 C11 N2 Cr2 . . -1.4(2)
O14 Cr2 N2 C9 . . -55.31(14)
O10 Cr2 N2 C9 . . 30.95(13)
O12 Cr2 N2 C9 . . 122.64(14)
O8 Cr2 N2 C9 . . -146.87(14)
Cr2 Cr2 N2 C9 2_456 . -52.09(17)
O14 Cr2 N2 C7 . . 66.82(14)
O10 Cr2 N2 C7 . . 153.08(14)
O12 Cr2 N2 C7 . . -115.23(14)
O8 Cr2 N2 C7 . . -24.74(13)
Cr2 Cr2 N2 C7 2_456 . 70.04(16)
O14 Cr2 N2 C11 . . -173.67(14)
O10 Cr2 N2 C11 . . -87.41(15)
O12 Cr2 N2 C11 . . 4.28(15)
O8 Cr2 N2 C11 . . 94.77(15)
Cr2 Cr2 N2 C11 2_456 . -170.45(11)
O2 C2 O1 Ba . 2_465 -4.0(2)
C1 C2 O1 Ba . 2_465 173.85(19)
O1 C2 O2 Cr1 . . 157.83(19)
C1 C2 O2 Cr1 . . -20.2(2)
Ba C2 O2 Cr1 2_465 . 153.51(14)
O1 C2 O2 Ba . 2_465 4.3(3)
C1 C2 O2 Ba . 2_465 -173.66(16)
O4 Cr1 O2 C2 . . 113.77(16)
O13 Cr1 O2 C2 . . -154.57(15)
O13 Cr1 O2 C2 2_465 . -71.61(16)
O6 Cr1 O2 C2 . . 5.4(3)
N1 Cr1 O2 C2 . . 29.47(16)
Cr1 Cr1 O2 C2 2_465 . -112.55(15)
O4 Cr1 O2 Ba . 2_465 -107.35(11)
O13 Cr1 O2 Ba . 2_465 -15.69(12)
O13 Cr1 O2 Ba 2_465 2_465 67.27(11)
O6 Cr1 O2 Ba . 2_465 144.3(2)
N1 Cr1 O2 Ba . 2_465 168.35(12)
Cr1 Cr1 O2 Ba 2_465 2_465 26.33(10)
O3 C4 O4 Cr1 . . -175.03(18)
C3 C4 O4 Cr1 . . 5.8(3)
O13 Cr1 O4 C4 . . 177.64(17)
O2 Cr1 O4 C4 . . -81.25(17)
O6 Cr1 O4 C4 . . 82.49(17)
N1 Cr1 O4 C4 . . 0.04(17)
Cr1 Cr1 O4 C4 2_465 . 178.27(13)
O6 C6 O5 Ba . . 14.8(2)
C5 C6 O5 Ba . . -161.90(18)
O6 C6 O5 Ba . 2_565 -112.2(2)
C5 C6 O5 Ba . 2_565 71.1(3)
Ba C6 O5 Ba . 2_565 -126.96(17)
O5 C6 O6 Cr1 . . -167.73(18)
C5 C6 O6 Cr1 . . 9.1(3)
Ba C6 O6 Cr1 . . -153.33(13)
O5 C6 O6 Ba . . -14.4(2)
C5 C6 O6 Ba . . 162.39(18)
O4 Cr1 O6 C6 . . -102.15(16)
O13 Cr1 O6 C6 . . 166.64(16)
O13 Cr1 O6 C6 2_465 . 83.10(16)
O2 Cr1 O6 C6 . . 6.3(3)
N1 Cr1 O6 C6 . . -17.63(16)
Cr1 Cr1 O6 C6 2_465 . 124.68(15)
O4 Cr1 O6 Ba . . 124.21(12)
O13 Cr1 O6 Ba . . 33.00(12)
O13 Cr1 O6 Ba 2_465 . -50.53(12)
O2 Cr1 O6 Ba . . -127.3(2)
N1 Cr1 O6 Ba . . -151.27(13)
Cr1 Cr1 O6 Ba 2_465 . -8.96(11)
O7 C8 O8 Cr2 . . -170.76(18)
C7 C8 O8 Cr2 . . 11.2(2)
O14 Cr2 O8 C8 . . -89.64(16)
O10 Cr2 O8 C8 . . 0.4(3)
O14 Cr2 O8 C8 2_456 . -173.24(15)
O12 Cr2 O8 C8 . . 92.42(16)
N2 Cr2 O8 C8 . . 8.29(15)
Cr2 Cr2 O8 C8 2_456 . -131.08(15)
O10 C10 O9 Ba . 2_466 -127.6(3)
C9 C10 O9 Ba . 2_466 55.5(4)
O9 C10 O10 Cr2 . . -163.92(18)
C9 C10 O10 Cr2 . . 13.1(2)
O14 Cr2 O10 C10 . . 72.98(16)
O14 Cr2 O10 C10 2_456 . 155.95(15)
O12 Cr2 O10 C10 . . -109.64(16)
O8 Cr2 O10 C10 . . -17.8(3)
N2 Cr2 O10 C10 . . -25.68(15)
Cr2 Cr2 O10 C10 2_456 . 114.43(15)
O12 C12 O11 Ba . . -86.3(3)
C11 C12 O11 Ba . . 92.4(3)
O11 C12 O12 Cr2 . . -172.78(19)
C11 C12 O12 Cr2 . . 8.5(3)
O10 Cr2 O12 C12 . . 74.23(17)
O14 Cr2 O12 C12 2_456 . 169.58(16)
O8 Cr2 O12 C12 . . -89.83(17)
N2 Cr2 O12 C12 . . -7.35(17)
Cr2 Cr2 O12 C12 2_456 . 167.76(13)
O4 Cr1 O13 Cr1 . 2_465 179.31(8)
O13 Cr1 O13 Cr1 2_465 2_465 0.0
O2 Cr1 O13 Cr1 . 2_465 85.80(8)
O6 Cr1 O13 Cr1 . 2_465 -88.39(7)
O10 Cr2 O14 Cr2 . 2_456 95.62(7)
O14 Cr2 O14 Cr2 2_456 2_456 0.0
O8 Cr2 O14 Cr2 . 2_456 -100.35(8)
N2 Cr2 O14 Cr2 . 2_456 176.87(8)
C12 O11 Ba O9 . 2_466 -142.3(2)
C12 O11 Ba O16 . . -138.2(2)
C12 O11 Ba O15 . . -65.9(2)
C12 O11 Ba O17 . . 65.6(3)
C12 O11 Ba O5 . . 13.2(2)
C12 O11 Ba O2 . 2_465 132.1(3)
C12 O11 Ba O6 . . 60.3(2)
C12 O11 Ba O5 . 2_565 -32.9(3)
C12 O11 Ba O1 . 2_465 151.7(2)
C12 O11 Ba C6 . . 36.5(2)
C12 O11 Ba C2 . 2_465 141.8(2)
C6 O5 Ba O9 . 2_466 114.54(14)
Ba O5 Ba O9 2_565 2_466 -105.82(7)
C6 O5 Ba O16 . . -127.95(14)
Ba O5 Ba O16 2_565 . 11.69(10)
C6 O5 Ba O11 . . 80.05(14)
Ba O5 Ba O11 2_565 . -140.31(7)
C6 O5 Ba O15 . . 156.24(15)
Ba O5 Ba O15 2_565 . -64.12(6)
C6 O5 Ba O17 . . -70.09(14)
Ba O5 Ba O17 2_565 . 69.55(6)
C6 O5 Ba O2 . 2_465 24.41(14)
Ba O5 Ba O2 2_565 2_465 164.05(5)
C6 O5 Ba O6 . . -7.71(13)
Ba O5 Ba O6 2_565 . 131.93(9)
C6 O5 Ba O5 . 2_565 -139.64(16)
Ba O5 Ba O5 2_565 2_565 0.0
C6 O5 Ba O1 . 2_465 -10.21(17)
Ba O5 Ba O1 2_565 2_465 129.43(6)
Ba O5 Ba C6 2_565 . 139.64(16)
C6 O5 Ba C2 . 2_465 9.41(16)
Ba O5 Ba C2 2_565 2_465 149.05(6)
C6 O6 Ba O9 . 2_466 -105.98(14)
Cr1 O6 Ba O9 . 2_466 33.18(15)
C6 O6 Ba O16 . . 126.98(13)
Cr1 O6 Ba O16 . . -93.86(13)
C6 O6 Ba O11 . . -71.26(13)
Cr1 O6 Ba O11 . . 67.90(12)
C6 O6 Ba O15 . . -10.34(14)
Cr1 O6 Ba O15 . . 128.82(11)
C6 O6 Ba O17 . . 112.36(14)
Cr1 O6 Ba O17 . . -108.47(12)
C6 O6 Ba O5 . . 7.28(12)
Cr1 O6 Ba O5 . . 146.44(15)
C6 O6 Ba O2 . 2_465 -139.30(14)
Cr1 O6 Ba O2 . 2_465 -0.14(11)
C6 O6 Ba O5 . 2_565 51.97(13)
Cr1 O6 Ba O5 . 2_565 -168.87(11)
C6 O6 Ba O1 . 2_465 -174.34(13)
Cr1 O6 Ba O1 . 2_465 -35.17(12)
Cr1 O6 Ba C6 . . 139.2(2)
C6 O6 Ba C2 . 2_465 -158.46(13)
Cr1 O6 Ba C2 . 2_465 -19.30(11)
O5 C6 Ba O9 . 2_466 -90.44(15)
O6 C6 Ba O9 . 2_466 103.39(14)
C5 C6 Ba O9 . 2_466 6.9(6)
O5 C6 Ba O16 . . 81.31(17)
O6 C6 Ba O16 . . -84.86(16)
C5 C6 Ba O16 . . 178.7(5)
O5 C6 Ba O11 . . -92.21(14)
O6 C6 Ba O11 . . 101.62(13)
C5 C6 Ba O11 . . 5.2(5)
O5 C6 Ba O15 . . -22.96(14)
O6 C6 Ba O15 . . 170.87(13)
C5 C6 Ba O15 . . 74.4(5)
O5 C6 Ba O17 . . 105.98(14)
O6 C6 Ba O17 . . -60.19(13)
C5 C6 Ba O17 . . -156.6(6)
O6 C6 Ba O5 . . -166.2(2)
C5 C6 Ba O5 . . 97.4(6)
O5 C6 Ba O2 . 2_465 -156.60(14)
O6 C6 Ba O2 . 2_465 37.23(13)
C5 C6 Ba O2 . 2_465 -59.2(5)
O5 C6 Ba O6 . . 166.2(2)
C5 C6 Ba O6 . . -96.4(6)
O5 C6 Ba O5 . 2_565 37.13(15)
O6 C6 Ba O5 . 2_565 -129.05(13)
C5 C6 Ba O5 . 2_565 134.5(5)
O5 C6 Ba O1 . 2_465 172.57(12)
O6 C6 Ba O1 . 2_465 6.40(14)
C5 C6 Ba O1 . 2_465 -90.0(5)
O5 C6 Ba C2 . 2_465 -172.06(13)
O6 C6 Ba C2 . 2_465 21.77(14)
C5 C6 Ba C2 . 2_465 -74.7(5)
